data_2218620
loop_
_publ_author_name
'Wang, Yong Liao'
'Liu, Zheng'
'Wang, Yuan'

_publ_section_title
;\m-4,4'-Bipyridine-\k^2^<i>N</i>:<i>N</i>'-bis{[2-(3,5-dibromo-2-oxidobenzylideneamino)-3-hydroxypropanoato-\k^3^<i>O</i>,<i>N</i>,<i>O</i>']copper(II)}
 monohydrate
;
_journal_coeditor_code BT2726
_journal_issue 7
_journal_name_full 'Acta Crystallographica Section E'
_journal_page_first m953
_journal_paper_doi 10.1107/S1600536808018357
_journal_volume 64
_journal_year 2008
_chemical_formula_iupac '[Cu2 (C10 H7 Br2 N1 O4)2 (C10 H8 N2)], H2 O'
_chemical_formula_moiety 'C30 H22 Br4 Cu2 N4 O8, H2 O'
_chemical_formula_sum 'C30 H24 Br4 Cu2 N4 O9'
_chemical_formula_weight 1031.25
_chemical_name_systematic
;
\m-4,4'-Bipyridine-\k^2^<i>N</i>:<i>N'</i>-
bis{[2-(3,5-Dibromo-2-oxidobenzylideneamino)-3-hydroxypropanoato-
\k^3^<i>O</i>,<i>N</i>,<i>O'</i>]copper(II)} monohydrate
;
_space_group_IT_number 4
_symmetry_cell_setting monoclinic
_symmetry_space_group_name_Hall 'P 2yb'
_symmetry_space_group_name_H-M 'P 1 21 1'
_atom_sites_solution_hydrogens geom
_atom_sites_solution_primary direct
_atom_sites_solution_secondary difmap
_audit_creation_method SHELXL-97
_cell_angle_alpha 90.00
_cell_angle_beta 93.686(2)
_cell_angle_gamma 90.00
_cell_formula_units_Z 2
_cell_length_a 7.3905(7)
_cell_length_b 11.3374(16)
_cell_length_c 19.943(2)
_cell_measurement_reflns_used 1685
_cell_measurement_temperature 298(2)
_cell_measurement_theta_max 24.939
_cell_measurement_theta_min 2.724
_cell_volume 1667.5(3)
_computing_cell_refinement 'SAINT (Bruker, 2004)'
_computing_data_collection 'SMART (Bruker, 2004)'
_computing_data_reduction 'SAINT (Bruker, 2004)'
_computing_molecular_graphics 'SHELXTL (Sheldrick, 2008)'
_computing_publication_material 'SHELXTL (Sheldrick, 2008)'
_computing_structure_refinement 'SHELXL97 (Sheldrick, 2008)'
_computing_structure_solution 'SHELXS97 (Sheldrick, 2008)'
_diffrn_ambient_temperature 298(2)
_diffrn_measured_fraction_theta_full 0.999
_diffrn_measured_fraction_theta_max 0.999
_diffrn_measurement_device_type 'Bruker SMART CCD area-detector'
_diffrn_measurement_method '\f and \w'
_diffrn_radiation_monochromator graphite
_diffrn_radiation_source 'fine-focus sealed tube'
_diffrn_radiation_type MoK\a
_diffrn_radiation_wavelength 0.71073
_diffrn_reflns_av_R_equivalents 0.0838
_diffrn_reflns_av_sigmaI/netI 0.1482
_diffrn_reflns_limit_h_max 8
_diffrn_reflns_limit_h_min -5
_diffrn_reflns_limit_k_max 13
_diffrn_reflns_limit_k_min -13
_diffrn_reflns_limit_l_max 23
_diffrn_reflns_limit_l_min -23
_diffrn_reflns_number 8428
_diffrn_reflns_theta_full 25.01
_diffrn_reflns_theta_max 25.01
_diffrn_reflns_theta_min 2.05
_exptl_absorpt_coefficient_mu 6.128
_exptl_absorpt_correction_T_max 0.4406
_exptl_absorpt_correction_T_min 0.4051
_exptl_absorpt_correction_type multi-scan
_exptl_absorpt_process_details '(SADABS; Sheldrick, 1996)'
_exptl_crystal_colour Green
_exptl_crystal_density_diffrn 2.054
_exptl_crystal_density_method 'not measured'
_exptl_crystal_description Block
_exptl_crystal_F_000 1004
_exptl_crystal_size_max 0.18
_exptl_crystal_size_mid 0.17
_exptl_crystal_size_min 0.16
_refine_diff_density_max 0.796
_refine_diff_density_min -0.726
_refine_ls_abs_structure_details 'Flack (1983), 2625 Friedel pairs'
_refine_ls_abs_structure_Flack 0.00(3)
_refine_ls_extinction_method none
_refine_ls_goodness_of_fit_ref 1.024
_refine_ls_hydrogen_treatment constr
_refine_ls_matrix_type full
_refine_ls_number_parameters 442
_refine_ls_number_reflns 5732
_refine_ls_number_restraints 1
_refine_ls_restrained_S_all 1.023
_refine_ls_R_factor_all 0.1332
_refine_ls_R_factor_gt 0.0733
_refine_ls_shift/su_max 0.001
_refine_ls_shift/su_mean 0.000
_refine_ls_structure_factor_coef Fsqd
_refine_ls_weighting_details 'calc w=1/[\s^2^(Fo^2^)+(0.0693P)^2^] where P=(Fo^2^+2Fc^2^)/3'
_refine_ls_weighting_scheme calc
_refine_ls_wR_factor_gt 0.1704
_refine_ls_wR_factor_ref 0.1872
_reflns_number_gt 3029
_reflns_number_total 5732
_reflns_threshold_expression I>2\s(I)
_cod_data_source_file bt2726.cif
_cod_data_source_block I
_cod_depositor_comments
;
The following automatic conversions were performed:
'_symmetry_cell_setting' value 'Monoclinic' changed to 'monoclinic'
according to '/home/saulius/struct/CIF-dictionaries/cif_core.dic'
dictionary named 'cif_core.dic' version 2.4.1 from 2010-06-29.

Automatic conversion script
Id: cif_fix_enum 1527 2010-12-29 10:47:43Z saulius 

The following automatic conversions were performed:

'_symmetry_cell_setting' value 'Monoclinic' changed to 'monoclinic'
according to /home/saulius/struct/CIF-dictionaries/cif_core.dic
dictionary named 'cif_core.dic' version 2.4.1 from 2010-06-29.

Automatic conversion script
Id: cif_fix_values 1715 2011-07-08 13:25:40Z adriana 
;
_cod_original_cell_volume 1667.6(3)
_cod_original_sg_symbol_H-M 'P 21'
_cod_database_code 2218620
_cod_database_fobs_code 2218620

loop_
_symmetry_equiv_pos_as_xyz
'x, y, z'
'-x, y+1/2, -z'

loop_
_atom_site_type_symbol
_atom_site_label
_atom_site_fract_x
_atom_site_fract_y
_atom_site_fract_z
_atom_site_U_iso_or_equiv
_atom_site_adp_type
_atom_site_calc_flag
_atom_site_refinement_flags
_atom_site_occupancy
Cu Cu1 0.6425(3) 0.82294(19) 0.68048(12) 0.0410(6) Uani d . 1
Cu Cu2 0.3052(3) -0.0991(2) 0.82661(12) 0.0400(6) Uani d . 1
Br Br1 0.8208(3) 0.8393(2) 0.91853(11) 0.0580(6) Uani d . 1
Br Br2 1.0514(3) 1.3118(2) 0.88646(14) 0.0752(8) Uani d . 1
Br Br3 0.1238(3) -0.11439(18) 0.58941(10) 0.0531(6) Uani d . 1
Br Br4 -0.0792(3) -0.5930(2) 0.61848(12) 0.0656(7) Uani d . 1
N N1 0.678(2) 0.9816(14) 0.6484(8) 0.042(4) Uani d . 1
N N2 0.251(2) -0.2541(14) 0.8606(8) 0.042(4) Uani d . 1
N N3 0.589(2) 0.6542(12) 0.7086(8) 0.037(4) Uani d . 1
N N4 0.3702(19) 0.0648(13) 0.7989(8) 0.036(4) Uani d . 1
O O1 0.5913(18) 0.7883(11) 0.5864(7) 0.047(4) Uani d . 1
O O2 0.558(2) 0.8659(13) 0.4829(7) 0.067(5) Uani d . 1
O O3 0.724(2) 1.1969(14) 0.5553(8) 0.081(5) Uani d . 1
H H3 0.6332 1.2329 0.5414 0.122 Uiso calc R 1
O O4 0.7108(17) 0.8640(11) 0.7719(6) 0.049(4) Uani d . 1
O O5 0.3548(17) -0.0627(10) 0.9202(6) 0.043(4) Uani d . 1
O O6 0.3950(19) -0.1389(12) 1.0224(6) 0.055(4) Uani d . 1
O O7 0.3448(19) -0.4755(12) 0.9412(8) 0.068(4) Uani d . 1
H H7 0.4236 -0.5264 0.9447 0.102 Uiso calc R 1
O O8 0.2331(17) -0.1390(10) 0.7358(7) 0.046(4) Uani d . 1
O O9 0.820(2) 0.6748(12) 0.4525(8) 0.095(5) Uani d . 1
H H9A 0.8438 0.6055 0.4391 0.114 Uiso d R 1
H H9B 0.8877 0.7233 0.4332 0.114 Uiso d R 1
C C1 0.578(3) 0.8763(19) 0.5442(11) 0.053(5) Uani d . 1
C C2 0.612(3) 0.9974(17) 0.5764(10) 0.048(5) Uani d . 1
H H2 0.4911 1.0326 0.5780 0.058 Uiso calc R 1
C C3 0.714(3) 1.0800(16) 0.5322(10) 0.057(6) Uani d . 1
H H3A 0.8362 1.0501 0.5292 0.068 Uiso calc R 1
H H3B 0.6553 1.0794 0.4873 0.068 Uiso calc R 1
C C4 0.759(3) 1.0674(17) 0.6838(10) 0.047(5) Uani d . 1
H H4 0.7762 1.1387 0.6619 0.056 Uiso calc R 1
C C5 0.821(3) 1.0595(17) 0.7508(10) 0.044(5) Uani d . 1
C C6 0.793(3) 0.9601(18) 0.7942(11) 0.043(5) Uani d . 1
C C7 0.853(3) 0.9737(18) 0.8614(11) 0.050(6) Uani d . 1
C C8 0.928(3) 1.0682(19) 0.8908(11) 0.049(6) Uani d . 1
H H8 0.9611 1.0699 0.9365 0.059 Uiso calc R 1
C C9 0.954(3) 1.1678(18) 0.8481(11) 0.048(6) Uani d . 1
C C10 0.900(3) 1.1637(19) 0.7819(11) 0.049(5) Uani d . 1
H H10 0.9140 1.2305 0.7557 0.058 Uiso calc R 1
C C11 0.351(2) -0.1498(17) 0.9624(10) 0.043(5) Uani d . 1
C C12 0.282(3) -0.2650(16) 0.9346(10) 0.044(5) Uani d . 1
H H12 0.1672 -0.2841 0.9540 0.053 Uiso calc R 1
C C13 0.424(3) -0.3636(15) 0.9540(10) 0.050(5) Uani d . 1
H H13A 0.5294 -0.3543 0.9280 0.060 Uiso calc R 1
H H13B 0.4629 -0.3570 1.0013 0.060 Uiso calc R 1
C C14 0.171(2) -0.3387(17) 0.8278(10) 0.040(5) Uani d . 1
H H14 0.1344 -0.4035 0.8521 0.048 Uiso calc R 1
C C15 0.132(3) -0.3404(17) 0.7536(10) 0.041(5) Uani d . 1
C C16 0.155(3) -0.2372(17) 0.7129(11) 0.041(5) Uani d . 1
C C17 0.100(2) -0.2486(17) 0.6457(10) 0.039(5) Uani d . 1
C C18 0.029(2) -0.3534(17) 0.6184(11) 0.046(5) Uani d . 1
H H18 -0.0080 -0.3568 0.5729 0.055 Uiso calc R 1
C C19 0.013(3) -0.4503(17) 0.6576(11) 0.044(5) Uani d . 1
C C20 0.056(2) -0.4448(17) 0.7274(10) 0.043(5) Uani d . 1
H H20 0.0349 -0.5086 0.7551 0.051 Uiso calc R 1
C C21 0.520(3) 0.5759(16) 0.6625(10) 0.039(5) Uani d . 1
H H21 0.5016 0.6008 0.6181 0.047 Uiso calc R 1
C C22 0.477(2) 0.4650(16) 0.6773(10) 0.038(5) Uani d . 1
H H22 0.4247 0.4162 0.6439 0.046 Uiso calc R 1
C C23 0.509(2) 0.4221(15) 0.7418(9) 0.034(4) Uani d . 1
C C24 0.579(2) 0.4999(16) 0.7890(10) 0.040(5) Uani d . 1
H H24 0.6018 0.4758 0.8333 0.048 Uiso calc R 1
C C25 0.618(3) 0.6195(16) 0.7698(10) 0.041(5) Uani d . 1
H H25 0.6642 0.6724 0.8022 0.049 Uiso calc R 1
C C26 0.331(3) 0.1090(16) 0.7361(10) 0.041(5) Uani d . 1
H H26 0.2729 0.0586 0.7048 0.050 Uiso calc R 1
C C27 0.368(2) 0.2229(16) 0.7147(10) 0.040(5) Uani d . 1
H H27 0.3377 0.2472 0.6709 0.048 Uiso calc R 1
C C28 0.454(2) 0.2985(16) 0.7613(9) 0.039(5) Uani d . 1
C C29 0.498(2) 0.2568(16) 0.8271(10) 0.039(5) Uani d . 1
H H29 0.5570 0.3058 0.8589 0.047 Uiso calc R 1
C C30 0.452(2) 0.1379(16) 0.8441(10) 0.041(5) Uani d . 1
H H30 0.4801 0.1110 0.8876 0.050 Uiso calc R 1

loop_
_atom_site_aniso_label
_atom_site_aniso_U_11
_atom_site_aniso_U_22
_atom_site_aniso_U_33
_atom_site_aniso_U_12
_atom_site_aniso_U_13
_atom_site_aniso_U_23
Cu1 0.0588(15) 0.0261(13) 0.0369(14) -0.0032(12) -0.0069(12) 0.0037(12)
Cu2 0.0560(14) 0.0274(13) 0.0353(14) -0.0029(12) -0.0063(11) 0.0035(12)
Br1 0.0639(13) 0.0598(15) 0.0494(14) 0.0004(11) -0.0033(10) 0.0105(12)
Br2 0.0904(18) 0.0616(18) 0.0719(17) -0.0270(15) -0.0074(13) -0.0250(16)
Br3 0.0715(14) 0.0456(13) 0.0410(13) -0.0020(11) -0.0063(10) 0.0104(10)
Br4 0.0863(16) 0.0439(14) 0.0649(16) -0.0157(13) -0.0071(12) -0.0127(14)
N1 0.054(10) 0.032(10) 0.038(10) -0.005(8) -0.008(8) -0.004(8)
N2 0.058(11) 0.027(9) 0.039(11) 0.003(8) -0.003(8) 0.007(8)
N3 0.059(10) 0.020(8) 0.030(10) 0.000(7) -0.004(8) 0.006(8)
N4 0.047(10) 0.029(9) 0.032(10) -0.006(7) 0.007(8) -0.005(8)
O1 0.070(10) 0.027(8) 0.044(9) -0.004(6) -0.007(7) 0.003(7)
O2 0.110(11) 0.052(12) 0.037(9) -0.016(8) -0.009(8) 0.000(8)
O3 0.103(12) 0.052(10) 0.087(13) -0.017(9) -0.015(10) 0.004(10)
O4 0.070(9) 0.030(8) 0.044(8) -0.005(6) -0.012(7) -0.003(6)
O5 0.065(9) 0.027(8) 0.037(8) -0.004(6) -0.007(7) 0.001(6)
O6 0.106(11) 0.039(10) 0.020(8) -0.005(7) -0.001(7) 0.004(6)
O7 0.097(12) 0.032(8) 0.069(11) -0.011(7) -0.033(8) 0.018(8)
O8 0.064(9) 0.026(8) 0.046(8) -0.009(6) -0.003(7) 0.003(6)
O9 0.136(15) 0.049(9) 0.099(13) -0.016(9) -0.004(11) -0.008(8)
C1 0.072(14) 0.037(13) 0.047(13) -0.004(10) -0.009(11) -0.005(12)
C2 0.067(14) 0.039(12) 0.038(12) -0.005(10) -0.010(11) -0.003(10)
C3 0.073(15) 0.043(12) 0.052(14) -0.009(11) -0.015(11) 0.006(10)
C4 0.061(14) 0.035(12) 0.044(13) -0.005(10) -0.004(11) -0.008(10)
C5 0.059(14) 0.035(12) 0.038(13) -0.003(9) -0.009(10) -0.013(10)
C6 0.055(13) 0.033(12) 0.040(13) 0.002(9) -0.011(10) -0.005(10)
C7 0.060(14) 0.041(13) 0.046(14) 0.006(10) -0.012(11) -0.008(11)
C8 0.056(14) 0.043(13) 0.047(14) 0.008(10) -0.018(11) -0.013(11)
C9 0.057(14) 0.038(13) 0.048(14) 0.006(9) -0.014(11) -0.017(11)
C10 0.060(14) 0.040(12) 0.045(14) 0.001(10) -0.004(11) -0.006(11)
C11 0.063(13) 0.030(12) 0.035(11) -0.004(9) -0.016(9) 0.005(10)
C12 0.061(13) 0.032(11) 0.037(12) -0.004(9) -0.011(10) 0.006(9)
C13 0.076(15) 0.031(11) 0.041(12) 0.000(10) -0.013(11) 0.005(9)
C14 0.047(12) 0.031(11) 0.043(13) 0.000(9) -0.001(10) 0.009(10)
C15 0.045(12) 0.034(12) 0.042(13) 0.002(9) 0.004(10) 0.004(10)
C16 0.045(12) 0.032(12) 0.046(14) 0.004(9) -0.001(10) -0.001(10)
C17 0.039(11) 0.035(12) 0.041(13) 0.004(8) -0.004(9) 0.005(10)
C18 0.053(13) 0.042(13) 0.042(13) -0.003(10) -0.001(11) -0.007(10)
C19 0.048(12) 0.036(12) 0.047(14) 0.001(9) 0.003(10) -0.004(11)
C20 0.049(12) 0.031(12) 0.047(14) 0.004(9) -0.003(10) 0.002(10)
C21 0.057(13) 0.031(12) 0.029(11) 0.002(9) 0.002(10) 0.006(9)
C22 0.055(12) 0.024(11) 0.034(13) -0.003(9) -0.010(9) 0.005(9)
C23 0.050(11) 0.023(11) 0.028(11) 0.000(8) -0.005(9) 0.000(9)
C24 0.057(13) 0.028(12) 0.035(12) -0.001(9) -0.003(10) 0.009(9)
C25 0.057(13) 0.032(11) 0.032(12) 0.004(9) 0.000(10) 0.003(9)
C26 0.056(13) 0.031(11) 0.037(13) -0.010(9) -0.001(10) -0.001(10)
C27 0.056(13) 0.032(12) 0.032(12) 0.001(9) -0.002(10) 0.002(9)
C28 0.053(12) 0.027(12) 0.035(12) 0.001(9) -0.002(10) 0.000(10)
C29 0.055(13) 0.028(12) 0.033(13) -0.003(9) -0.012(9) -0.002(9)
C30 0.057(13) 0.036(12) 0.031(12) -0.006(9) -0.004(10) 0.001(9)

loop_
_atom_type_symbol
_atom_type_description
_atom_type_scat_dispersion_real
_atom_type_scat_dispersion_imag
_atom_type_scat_source
C C 0.0033 0.0016 'International Tables Vol C Tables 4.2.6.8 and 6.1.1.4'
H H 0.0000 0.0000 'International Tables Vol C Tables 4.2.6.8 and 6.1.1.4'
N N 0.0061 0.0033 'International Tables Vol C Tables 4.2.6.8 and 6.1.1.4'
O O 0.0106 0.0060 'International Tables Vol C Tables 4.2.6.8 and 6.1.1.4'
Cu Cu 0.3201 1.2651 'International Tables Vol C Tables 4.2.6.8 and 6.1.1.4'
Br Br -0.2901 2.4595 'International Tables Vol C Tables 4.2.6.8 and 6.1.1.4'

loop_
_geom_angle_atom_site_label_1
_geom_angle_atom_site_label_2
_geom_angle_atom_site_label_3
_geom_angle
O4 Cu1 O1 175.3(6)
O4 Cu1 N1 93.2(6)
O1 Cu1 N1 83.7(6)
O4 Cu1 N3 90.5(6)
O1 Cu1 N3 92.7(6)
N1 Cu1 N3 175.6(6)
O8 Cu2 O5 174.5(6)
O8 Cu2 N2 93.8(6)
O5 Cu2 N2 83.4(6)
O8 Cu2 N4 90.9(6)
O5 Cu2 N4 92.0(6)
N2 Cu2 N4 175.3(7)
C4 N1 C2 122.1(17)
C4 N1 Cu1 125.1(14)
C2 N1 Cu1 112.7(12)
C14 N2 C12 118.8(16)
C14 N2 Cu2 126.8(14)
C12 N2 Cu2 113.7(12)
C25 N3 C21 118.4(16)
C25 N3 Cu1 121.7(13)
C21 N3 Cu1 119.9(12)
C30 N4 C26 116.9(16)
C30 N4 Cu2 119.5(12)
C26 N4 Cu2 123.5(12)
C1 O1 Cu1 118.3(12)
C3 O3 H3 109.5
C6 O4 Cu1 127.8(13)
C11 O5 Cu2 117.1(11)
C13 O7 H7 109.5
C16 O8 Cu2 128.1(13)
H9A O9 H9B 108.6
O2 C1 O1 124.7(19)
O2 C1 C2 121(2)
O1 C1 C2 114.4(17)
N1 C2 C3 119.0(17)
N1 C2 C1 109.2(17)
C3 C2 C1 112.6(17)
N1 C2 H2 104.9
C3 C2 H2 104.9
C1 C2 H2 104.9
O3 C3 C2 114.2(17)
O3 C3 H3A 108.7
C2 C3 H3A 108.7
O3 C3 H3B 108.7
C2 C3 H3B 108.7
H3A C3 H3B 107.6
N1 C4 C5 125.1(19)
N1 C4 H4 117.5
C5 C4 H4 117.5
C4 C5 C10 117.4(19)
C4 C5 C6 125.4(19)
C10 C5 C6 116.7(18)
O4 C6 C7 122(2)
O4 C6 C5 121.6(18)
C7 C6 C5 116.3(18)
C8 C7 C6 128(2)
C8 C7 Br1 116.2(16)
C6 C7 Br1 116.0(15)
C7 C8 C9 116(2)
C7 C8 H8 121.9
C9 C8 H8 121.9
C10 C9 C8 121(2)
C10 C9 Br2 119.8(17)
C8 C9 Br2 119.6(15)
C9 C10 C5 122(2)
C9 C10 H10 118.9
C5 C10 H10 118.9
O6 C11 O5 122.7(18)
O6 C11 C12 120.8(18)
O5 C11 C12 116.4(16)
N2 C12 C11 108.8(15)
N2 C12 C13 111.3(16)
C11 C12 C13 109.1(15)
N2 C12 H12 109.2
C11 C12 H12 109.2
C13 C12 H12 109.2
O7 C13 C12 109.5(15)
O7 C13 H13A 109.8
C12 C13 H13A 109.8
O7 C13 H13B 109.8
C12 C13 H13B 109.8
H13A C13 H13B 108.2
N2 C14 C15 124.7(18)
N2 C14 H14 117.7
C15 C14 H14 117.7
C20 C15 C16 122.5(18)
C20 C15 C14 115.4(18)
C16 C15 C14 121.8(18)
O8 C16 C17 120.6(19)
O8 C16 C15 123.6(19)
C17 C16 C15 115.6(18)
C16 C17 C18 122.6(19)
C16 C17 Br3 117.7(15)
C18 C17 Br3 119.7(16)
C19 C18 C17 120(2)
C19 C18 H18 119.8
C17 C18 H18 119.8
C18 C19 C20 120.7(19)
C18 C19 Br4 119.5(16)
C20 C19 Br4 119.7(15)
C15 C20 C19 117.8(19)
C15 C20 H20 121.1
C19 C20 H20 121.1
C22 C21 N3 123.6(18)
C22 C21 H21 118.2
N3 C21 H21 118.2
C21 C22 C23 120.5(19)
C21 C22 H22 119.7
C23 C22 H22 119.7
C24 C23 C22 116.7(17)
C24 C23 C28 121.0(14)
C22 C23 C28 122.1(14)
C23 C24 C25 119.8(18)
C23 C24 H24 120.1
C25 C24 H24 120.1
N3 C25 C24 121.1(18)
N3 C25 H25 119.5
C24 C25 H25 119.5
N4 C26 C27 125.9(18)
N4 C26 H26 117.1
C27 C26 H26 117.1
C28 C27 C26 117.3(19)
C28 C27 H27 121.4
C26 C27 H27 121.4
C27 C28 C29 119.0(18)
C27 C28 C23 121.1(14)
C29 C28 C23 119.8(14)
C28 C29 C30 119.3(18)
C28 C29 H29 120.4
C30 C29 H29 120.4
N4 C30 C29 121.6(18)
N4 C30 H30 119.2
C29 C30 H30 119.2

loop_
_geom_bond_atom_site_label_1
_geom_bond_atom_site_label_2
_geom_bond_distance
Cu1 O4 1.917(13)
Cu1 O1 1.930(13)
Cu1 N1 1.932(16)
Cu1 N3 2.038(14)
Cu2 O8 1.909(13)
Cu2 O5 1.924(13)
Cu2 N2 1.934(16)
Cu2 N4 2.006(15)
Br1 C7 1.93(2)
Br2 C9 1.92(2)
Br3 C17 1.905(19)
Br4 C19 1.90(2)
N1 C4 1.32(2)
N1 C2 1.50(2)
N2 C14 1.28(2)
N2 C12 1.48(2)
N3 C25 1.29(2)
N3 C21 1.36(2)
N4 C30 1.34(2)
N4 C26 1.36(2)
O1 C1 1.30(2)
O2 C1 1.23(2)
O3 C3 1.40(2)
O3 H3 0.8200
O4 C6 1.31(2)
O5 C11 1.30(2)
O6 C11 1.23(2)
O7 C13 1.41(2)
O7 H7 0.8200
O8 C16 1.32(2)
O9 H9A 0.8500
O9 H9B 0.8500
C1 C2 1.53(3)
C2 C3 1.52(3)
C2 H2 0.9800
C3 H3A 0.9700
C3 H3B 0.9700
C4 C5 1.39(3)
C4 H4 0.9300
C5 C10 1.44(3)
C5 C6 1.44(3)
C6 C7 1.39(3)
C7 C8 1.32(3)
C8 C9 1.44(3)
C8 H8 0.9300
C9 C10 1.36(3)
C10 H10 0.9300
C11 C12 1.50(3)
C12 C13 1.56(2)
C12 H12 0.9800
C13 H13A 0.9700
C13 H13B 0.9700
C14 C15 1.49(3)
C14 H14 0.9300
C15 C20 1.40(3)
C15 C16 1.44(3)
C16 C17 1.38(3)
C17 C18 1.40(3)
C18 C19 1.36(3)
C18 H18 0.9300
C19 C20 1.41(3)
C20 H20 0.9300
C21 C22 1.34(2)
C21 H21 0.9300
C22 C23 1.38(2)
C22 H22 0.9300
C23 C24 1.37(2)
C23 C28 1.517(18)
C24 C25 1.44(2)
C24 H24 0.9300
C25 H25 0.9300
C26 C27 1.39(2)
C26 H26 0.9300
C27 C28 1.39(2)
C27 H27 0.9300
C28 C29 1.41(2)
C29 C30 1.44(2)
C29 H29 0.9300
C30 H30 0.9300

loop_
_geom_hbond_atom_site_label_D
_geom_hbond_atom_site_label_H
_geom_hbond_atom_site_label_A
_geom_hbond_site_symmetry_A
_geom_hbond_distance_DH
_geom_hbond_distance_HA
_geom_hbond_distance_DA
_geom_hbond_angle_DHA
O3 H3 O2 2_656 0.82 2.10 2.90(2) 163.8
O7 H7 O6 2_647 0.82 1.93 2.73(2) 165.1
O9 H9A Br3 2_656 0.85 2.57 3.415(14) 170.9
O9 H9B Br4 2_666 0.85 2.76 3.599(15) 171.0

loop_
_geom_torsion_atom_site_label_1
_geom_torsion_atom_site_label_2
_geom_torsion_atom_site_label_3
_geom_torsion_atom_site_label_4
_geom_torsion
O4 Cu1 N1 C4 11.7(16)
O1 Cu1 N1 C4 -164.7(16)
O4 Cu1 N1 C2 -171.5(13)
O1 Cu1 N1 C2 12.0(13)
O8 Cu2 N2 C14 -8.0(17)
O5 Cu2 N2 C14 167.2(17)
O8 Cu2 N2 C12 -177.9(13)
O5 Cu2 N2 C12 -2.7(12)
O4 Cu1 N3 C25 -3.0(15)
O1 Cu1 N3 C25 173.6(14)
O4 Cu1 N3 C21 176.1(14)
O1 Cu1 N3 C21 -7.3(14)
O8 Cu2 N4 C30 -173.2(13)
O5 Cu2 N4 C30 11.5(14)
O8 Cu2 N4 C26 8.9(15)
O5 Cu2 N4 C26 -166.4(15)
N1 Cu1 O1 C1 -8.0(14)
N3 Cu1 O1 C1 169.3(14)
N1 Cu1 O4 C6 -14.4(16)
N3 Cu1 O4 C6 168.0(15)
N2 Cu2 O5 C11 6.4(13)
N4 Cu2 O5 C11 -172.7(13)
N2 Cu2 O8 C16 6.8(15)
N4 Cu2 O8 C16 -173.8(15)
Cu1 O1 C1 O2 174.8(16)
Cu1 O1 C1 C2 2(2)
C4 N1 C2 C3 32(3)
Cu1 N1 C2 C3 -145.0(15)
C4 N1 C2 C1 163.1(17)
Cu1 N1 C2 C1 -14(2)
O2 C1 C2 N1 -165.5(18)
O1 C1 C2 N1 8(2)
O2 C1 C2 C3 -31(3)
O1 C1 C2 C3 142.5(19)
N1 C2 C3 O3 -59(3)
C1 C2 C3 O3 171.1(17)
C2 N1 C4 C5 178.9(19)
Cu1 N1 C4 C5 -5(3)
N1 C4 C5 C10 -177.6(18)
N1 C4 C5 C6 -5(3)
Cu1 O4 C6 C7 -172.9(14)
Cu1 O4 C6 C5 10(3)
C4 C5 C6 O4 3(3)
C10 C5 C6 O4 175.2(17)
C4 C5 C6 C7 -174.8(19)
C10 C5 C6 C7 -2(3)
C5 C6 C7 C8 2(3)
O4 C6 C7 Br1 4(3)
C5 C6 C7 Br1 -178.7(14)
C6 C7 C8 C9 -1(3)
Br1 C7 C8 C9 179.1(14)
C7 C8 C9 C10 2(3)
C7 C8 C9 Br2 177.2(15)
C8 C9 C10 C5 -3(3)
Br2 C9 C10 C5 -178.0(15)
C4 C5 C10 C9 175.9(19)
C6 C5 C10 C9 3(3)
Cu2 O5 C11 O6 173.7(14)
Cu2 O5 C11 C12 -9(2)
C14 N2 C12 C11 -171.5(16)
Cu2 N2 C12 C11 -1(2)
C14 N2 C12 C13 68(2)
Cu2 N2 C12 C13 -121.0(14)
O6 C11 C12 N2 -176.3(17)
O5 C11 C12 N2 6(3)
O6 C11 C12 C13 -55(3)
O5 C11 C12 C13 127.6(17)
N2 C12 C13 O7 -73(2)
C11 C12 C13 O7 167.3(17)
C12 N2 C14 C15 -179.4(17)
Cu2 N2 C14 C15 11(3)
N2 C14 C15 C20 175.3(17)
N2 C14 C15 C16 -11(3)
Cu2 O8 C16 C17 175.6(13)
Cu2 O8 C16 C15 -9(3)
C20 C15 C16 O8 -177.2(17)
C14 C15 C16 O8 9(3)
C20 C15 C16 C17 -1(3)
C14 C15 C16 C17 -174.9(17)
O8 C16 C17 C18 175.4(17)
C15 C16 C17 C18 -1(3)
O8 C16 C17 Br3 -5(2)
C15 C16 C17 Br3 179.1(13)
C16 C17 C18 C19 -1(3)
Br3 C17 C18 C19 179.2(14)
C17 C18 C19 C20 5(3)
C17 C18 C19 Br4 -178.5(14)
C16 C15 C20 C19 5(3)
C14 C15 C20 C19 178.6(16)
C18 C19 C20 C15 -6(3)
Br4 C19 C20 C15 176.9(14)
C25 N3 C21 C22 1(3)
Cu1 N3 C21 C22 -178.0(15)
N3 C21 C22 C23 -3(3)
C21 C22 C23 C24 2(3)
C21 C22 C23 C28 177.2(16)
C22 C23 C24 C25 -1(3)
C28 C23 C24 C25 -175.5(15)
C21 N3 C25 C24 1(3)
Cu1 N3 C25 C24 179.8(13)
C23 C24 C25 N3 -1(3)
C30 N4 C26 C27 0(3)
Cu2 N4 C26 C27 178.3(14)
N4 C26 C27 C28 0(3)
C26 C27 C28 C29 0(3)
C26 C27 C28 C23 177.0(15)
C24 C23 C28 C27 174.5(19)
C22 C23 C28 C27 0(2)
C24 C23 C28 C29 -9(2)
C22 C23 C28 C29 176.6(19)
C27 C28 C29 C30 -1(3)
C23 C28 C29 C30 -177.4(16)
C26 N4 C30 C29 -1(3)
Cu2 N4 C30 C29 -178.8(14)
C28 C29 C30 N4 1(3)
